data_7230264
loop_
_publ_author_name
'He, Feilong'
'Chen, Guanghui'
'Yang, Junxia'
'Liang, Guojuan'
'Deng, Ping'
'Xiong, Yan'
'Zhou, Hui'

_publ_section_title
;
 Catalytic enantioselective Henry reaction of \a-keto esters,
 2-acylpyridines and 2-acylpyridine N-oxides
;
_journal_issue 17
_journal_name_full 'RSC Advances'
_journal_page_first 9414
_journal_paper_doi 10.1039/C8RA00552D
_journal_volume 8
_journal_year 2018
_chemical_absolute_configuration ad
_chemical_formula_moiety 'C12 H15 N O5'
_chemical_formula_sum 'C12 H15 N O5'
_chemical_formula_weight 253.25
_chemical_name_systematic '(R)-Isopropyl 2-hydroxy-3-nitro-2-phenylpropanoate'
_space_group_crystal_system orthorhombic
_space_group_IT_number 19
_space_group_name_Hall 'P 2ac 2ab'
_space_group_name_H-M_alt 'P 21 21 21'
_symmetry_space_group_name_Hall 'P 2ac 2ab'
_symmetry_space_group_name_H-M 'P 21 21 21'
_atom_sites_solution_hydrogens mixed
_atom_sites_solution_primary direct
_atom_sites_solution_secondary difmap
_audit_creation_method SHELXL-2014/7
_audit_update_record
;
2017-07-24 deposited with the CCDC.
2018-02-20 downloaded from the CCDC.
;
_cell_angle_alpha 90
_cell_angle_beta 90
_cell_angle_gamma 90
_cell_formula_units_Z 4
_cell_length_a 5.66420(10)
_cell_length_b 9.5973(2)
_cell_length_c 22.6622(4)
_cell_measurement_reflns_used 6109
_cell_measurement_temperature 100(2)
_cell_measurement_theta_max 69.93
_cell_measurement_theta_min 5.00
_cell_volume 1231.94(4)
_computing_cell_refinement 'Bruker SAINT'
_computing_data_collection 'Bruker APEX2'
_computing_data_reduction 'Bruker SAINT'
_computing_molecular_graphics 'Bruker SHELXTL'
_computing_publication_material 'Bruker SHELXTL'
_computing_structure_refinement 'SHELXL-2014 (Sheldrick 2014)'
_computing_structure_solution 'SHELXS-97 (Sheldrick 2008)'
_diffrn_ambient_temperature 100(2)
_diffrn_measured_fraction_theta_full 0.994
_diffrn_measured_fraction_theta_max 0.985
_diffrn_measurement_device_type 'Bruker APEX-II CCD'
_diffrn_measurement_method '\f and \w scans'
_diffrn_radiation_type CuK\a
_diffrn_radiation_wavelength 1.54178
_diffrn_reflns_av_R_equivalents 0.0357
_diffrn_reflns_av_unetI/netI 0.0318
_diffrn_reflns_Laue_measured_fraction_full 0.994
_diffrn_reflns_Laue_measured_fraction_max 0.985
_diffrn_reflns_limit_h_max 6
_diffrn_reflns_limit_h_min -6
_diffrn_reflns_limit_k_max 11
_diffrn_reflns_limit_k_min -10
_diffrn_reflns_limit_l_max 27
_diffrn_reflns_limit_l_min -26
_diffrn_reflns_number 6426
_diffrn_reflns_point_group_measured_fraction_full 0.984
_diffrn_reflns_point_group_measured_fraction_max 0.967
_diffrn_reflns_theta_full 67.679
_diffrn_reflns_theta_max 69.919
_diffrn_reflns_theta_min 5.004
_diffrn_source 'fine-focus sealed tube'
_exptl_absorpt_coefficient_mu 0.903
_exptl_absorpt_correction_type multi-scan
_exptl_absorpt_process_details sadabs
_exptl_crystal_colour colourless
_exptl_crystal_density_diffrn 1.365
_exptl_crystal_description needle
_exptl_crystal_F_000 536
_exptl_crystal_recrystallization_method 'Re-crystallisation from solvent: EtOH'
_exptl_crystal_size_max 1.000
_exptl_crystal_size_mid 0.150
_exptl_crystal_size_min 0.090
_exptl_transmission_factor_max 0.4682
_exptl_transmission_factor_min 0.2452
_refine_diff_density_max 0.294
_refine_diff_density_min -0.292
_refine_diff_density_rms 0.074
_refine_ls_abs_structure_details
;
 Flack x determined using 861 quotients [(I+)-(I-)]/[(I+)+(I-)]
 (Parsons, Flack and Wagner, Acta Cryst. B69 (2013) 249-259).
;
_refine_ls_abs_structure_Flack 0.05(5)
_refine_ls_extinction_coef 0.0094(15)
_refine_ls_extinction_expression Fc^*^=kFc[1+0.001xFc^2^\l^3^/sin(2\q)]^-1/4^
_refine_ls_extinction_method 'SHELXL-2014/7 (Sheldrick 2014'
_refine_ls_goodness_of_fit_ref 1.184
_refine_ls_hydrogen_treatment mixed
_refine_ls_matrix_type full
_refine_ls_number_parameters 169
_refine_ls_number_reflns 2247
_refine_ls_number_restraints 0
_refine_ls_restrained_S_all 1.184
_refine_ls_R_factor_all 0.0336
_refine_ls_R_factor_gt 0.0331
_refine_ls_shift/su_max 0.000
_refine_ls_shift/su_mean 0.000
_refine_ls_structure_factor_coef Fsqd
_refine_ls_weighting_details 'w=1/[\s^2^(Fo^2^)+(0.0679P)^2^+0.1766P] where P=(Fo^2^+2Fc^2^)/3'
_refine_ls_weighting_scheme calc
_refine_ls_wR_factor_gt 0.1039
_refine_ls_wR_factor_ref 0.1046
_reflns_Friedel_coverage 0.651
_reflns_Friedel_fraction_full 0.970
_reflns_Friedel_fraction_max 0.941
_reflns_number_gt 2208
_reflns_number_total 2247
_reflns_threshold_expression 'I > 2\s(I)'
_cod_data_source_file c8ra00552d2.cif
_cod_data_source_block cu_cd4_0m
_cod_database_code 7230264
_shelx_shelxl_version_number 2014/7
_shelx_space_group_comment
;
The symmetry employed for this shelxl refinement is uniquely defined
by the following loop, which should always be used as a source of
symmetry information in preference to the above space-group names.
They are only intended as comments.
;
_shelx_estimated_absorpt_t_min 0.465
_shelx_estimated_absorpt_t_max 0.923

loop_
_space_group_symop_operation_xyz
'x, y, z'
'x+1/2, -y+1/2, -z'
'-x, y+1/2, -z+1/2'
'-x+1/2, -y, z+1/2'

loop_
_atom_site_label
_atom_site_type_symbol
_atom_site_fract_x
_atom_site_fract_y
_atom_site_fract_z
_atom_site_U_iso_or_equiv
_atom_site_adp_type
_atom_site_occupancy
_atom_site_site_symmetry_order
_atom_site_calc_flag
_atom_site_refinement_flags_posn
_atom_site_refinement_flags_adp
O1 O 0.1970(3) 0.26884(15) 0.19812(6) 0.0166(4) Uani 1 1 d . .
O2 O -0.1677(3) 0.19765(16) 0.17084(6) 0.0197(4) Uani 1 1 d . .
O3 O -0.0291(3) 0.19511(16) 0.05516(7) 0.0188(4) Uani 1 1 d . .
H4 H -0.117(6) 0.146(3) 0.0701(13) 0.028 Uiso 1 1 d . U
O4 O 0.5780(3) 0.01117(16) 0.07809(7) 0.0208(4) Uani 1 1 d . .
O5 O 0.2489(3) 0.00448(16) 0.12644(7) 0.0243(4) Uani 1 1 d . .
N1 N 0.3992(3) 0.06648(18) 0.09798(7) 0.0172(4) Uani 1 1 d . .
C1 C 0.2079(4) 0.0941(2) 0.27499(9) 0.0231(5) Uani 1 1 d . .
H12 H 0.1086 0.0328 0.2509 0.035 Uiso 1 1 calc R U
H11 H 0.1785 0.0758 0.3169 0.035 Uiso 1 1 calc R U
H1 H 0.3745 0.0764 0.2660 0.035 Uiso 1 1 calc R U
C2 C 0.1497(4) 0.2441(2) 0.26127(8) 0.0175(5) Uani 1 1 d . .
H13 H -0.0203 0.2628 0.2701 0.021 Uiso 1 1 calc R U
C3 C 0.0292(4) 0.2376(2) 0.15972(9) 0.0152(4) Uani 1 1 d . .
C4 C 0.1146(4) 0.2663(2) 0.09611(8) 0.0149(4) Uani 1 1 d . .
C5 C 0.0921(4) 0.4248(2) 0.08642(8) 0.0157(4) Uani 1 1 d . .
C6 C -0.1090(4) 0.4760(2) 0.05850(9) 0.0182(5) Uani 1 1 d . .
H6 H -0.2252 0.4133 0.0441 0.022 Uiso 1 1 calc R U
C7 C -0.1398(4) 0.6189(2) 0.05169(9) 0.0224(5) Uani 1 1 d . .
H7 H -0.2773 0.6534 0.0326 0.027 Uiso 1 1 calc R U
C8 C 0.0282(4) 0.7113(2) 0.07245(10) 0.0226(5) Uani 1 1 d . .
H2 H 0.0061 0.8088 0.0678 0.027 Uiso 1 1 calc R U
C9 C 0.3027(5) 0.3465(2) 0.29382(10) 0.0245(5) Uani 1 1 d . .
H14 H 0.4689 0.3286 0.2845 0.037 Uiso 1 1 calc R U
H3 H 0.2776 0.3362 0.3364 0.037 Uiso 1 1 calc R U
H15 H 0.2612 0.4415 0.2818 0.037 Uiso 1 1 calc R U
C10 C 0.2599(4) 0.5175(2) 0.10768(10) 0.0207(5) Uani 1 1 d . .
H5 H 0.3961 0.4835 0.1275 0.025 Uiso 1 1 calc R U
C11 C 0.2286(4) 0.6607(2) 0.09997(10) 0.0235(5) Uani 1 1 d . .
H8 H 0.3457 0.7238 0.1137 0.028 Uiso 1 1 calc R U
C12 C 0.3695(4) 0.2205(2) 0.08671(9) 0.0158(4) Uani 1 1 d . .
H9 H 0.4175 0.2419 0.0457 0.019 Uiso 1 1 calc R U
H10 H 0.4739 0.2734 0.1137 0.019 Uiso 1 1 calc R U

loop_
_atom_site_aniso_label
_atom_site_aniso_U_11
_atom_site_aniso_U_22
_atom_site_aniso_U_33
_atom_site_aniso_U_23
_atom_site_aniso_U_13
_atom_site_aniso_U_12
O1 0.0160(7) 0.0212(7) 0.0128(7) 0.0014(5) -0.0017(5) -0.0024(6)
O2 0.0150(7) 0.0243(7) 0.0198(7) 0.0027(6) -0.0010(6) -0.0042(6)
O3 0.0186(7) 0.0221(7) 0.0158(7) 0.0004(6) -0.0031(6) -0.0074(6)
O4 0.0186(8) 0.0195(7) 0.0243(8) -0.0018(6) -0.0011(6) 0.0031(6)
O5 0.0258(8) 0.0184(7) 0.0287(9) 0.0036(6) 0.0058(7) -0.0045(7)
N1 0.0195(9) 0.0163(8) 0.0159(8) -0.0009(7) -0.0033(8) -0.0018(7)
C1 0.0295(12) 0.0230(10) 0.0167(10) 0.0027(9) -0.0007(9) -0.0006(9)
C2 0.0189(10) 0.0221(10) 0.0115(9) 0.0009(7) 0.0003(8) -0.0003(9)
C3 0.0150(9) 0.0142(9) 0.0164(10) 0.0013(7) -0.0029(8) 0.0002(8)
C4 0.0155(10) 0.0154(10) 0.0137(9) -0.0003(7) -0.0015(8) -0.0026(8)
C5 0.0172(10) 0.0164(9) 0.0134(9) 0.0011(7) 0.0024(8) -0.0001(8)
C6 0.0168(10) 0.0235(10) 0.0144(9) 0.0006(8) -0.0003(8) -0.0012(8)
C7 0.0223(10) 0.0269(11) 0.0181(10) 0.0051(8) 0.0011(10) 0.0064(9)
C8 0.0284(12) 0.0182(9) 0.0212(10) 0.0036(8) 0.0079(9) 0.0037(10)
C9 0.0290(13) 0.0259(11) 0.0188(10) -0.0014(8) -0.0024(10) -0.0039(10)
C10 0.0169(10) 0.0209(10) 0.0243(11) -0.0006(8) -0.0007(9) 0.0003(9)
C11 0.0228(11) 0.0189(10) 0.0289(12) -0.0029(9) 0.0040(10) -0.0033(9)
C12 0.0187(10) 0.0123(9) 0.0165(9) 0.0013(7) -0.0011(8) -0.0021(8)

loop_
_atom_type_symbol
_atom_type_description
_atom_type_scat_dispersion_real
_atom_type_scat_dispersion_imag
_atom_type_scat_source
C C 0.0181 0.0091 'International Tables Vol C Tables 4.2.6.8 and 6.1.1.4'
H H 0.0000 0.0000 'International Tables Vol C Tables 4.2.6.8 and 6.1.1.4'
N N 0.0311 0.0180 'International Tables Vol C Tables 4.2.6.8 and 6.1.1.4'
O O 0.0492 0.0322 'International Tables Vol C Tables 4.2.6.8 and 6.1.1.4'

loop_
_geom_angle_atom_site_label_1
_geom_angle_atom_site_label_2
_geom_angle_atom_site_label_3
_geom_angle
C3 O1 C2 118.13(16)
C4 O3 H4 113(2)
O5 N1 O4 123.85(17)
O5 N1 C12 119.23(17)
O4 N1 C12 116.91(17)
C2 C1 H12 109.5
C2 C1 H11 109.5
H12 C1 H11 109.5
C2 C1 H1 109.5
H12 C1 H1 109.5
H11 C1 H1 109.5
O1 C2 C9 105.45(16)
O1 C2 C1 108.28(16)
C9 C2 C1 113.36(18)
O1 C2 H13 109.9
C9 C2 H13 109.9
C1 C2 H13 109.9
O2 C3 O1 126.78(19)
O2 C3 C4 122.75(18)
O1 C3 C4 110.41(16)
O3 C4 C12 108.35(16)
O3 C4 C5 109.67(16)
C12 C4 C5 110.05(16)
O3 C4 C3 110.30(16)
C12 C4 C3 112.04(16)
C5 C4 C3 106.41(16)
C10 C5 C6 119.44(19)
C10 C5 C4 121.75(19)
C6 C5 C4 118.71(19)
C7 C6 C5 120.1(2)
C7 C6 H6 120.0
C5 C6 H6 120.0
C8 C7 C6 120.5(2)
C8 C7 H7 119.7
C6 C7 H7 119.7
C11 C8 C7 119.58(19)
C11 C8 H2 120.2
C7 C8 H2 120.2
C2 C9 H14 109.5
C2 C9 H3 109.5
H14 C9 H3 109.5
C2 C9 H15 109.5
H14 C9 H15 109.5
H3 C9 H15 109.5
C5 C10 C11 120.0(2)
C5 C10 H5 120.0
C11 C10 H5 120.0
C8 C11 C10 120.4(2)
C8 C11 H8 119.8
C10 C11 H8 119.8
N1 C12 C4 111.36(16)
N1 C12 H9 109.4
C4 C12 H9 109.4
N1 C12 H10 109.4
C4 C12 H10 109.4
H9 C12 H10 108.0

loop_
_geom_bond_atom_site_label_1
_geom_bond_atom_site_label_2
_geom_bond_distance
O1 C3 1.323(3)
O1 C2 1.475(2)
O2 C3 1.206(3)
O3 C4 1.411(2)
O3 H4 0.77(3)
O4 N1 1.229(2)
O5 N1 1.223(2)
N1 C12 1.510(2)
C1 C2 1.509(3)
C1 H12 0.9800
C1 H11 0.9800
C1 H1 0.9800
C2 C9 1.503(3)
C2 H13 1.0000
C3 C4 1.545(3)
C4 C12 1.524(3)
C4 C5 1.542(3)
C5 C10 1.388(3)
C5 C6 1.393(3)
C6 C7 1.392(3)
C6 H6 0.9500
C7 C8 1.383(3)
C7 H7 0.9500
C8 C11 1.383(3)
C8 H2 0.9500
C9 H14 0.9800
C9 H3 0.9800
C9 H15 0.9800
C10 C11 1.397(3)
C10 H5 0.9500
C11 H8 0.9500
C12 H9 0.9900
C12 H10 0.9900

loop_
_geom_hbond_atom_site_label_D
_geom_hbond_atom_site_label_H
_geom_hbond_atom_site_label_A
_geom_hbond_distance_DH
_geom_hbond_distance_HA
_geom_hbond_distance_DA
_geom_hbond_angle_DHA
_geom_hbond_site_symmetry_A
C12 H10 O2 0.99 2.52 3.249(3) 130.6 1_655
C12 H9 O3 0.99 2.38 3.365(3) 171.0 2
O3 H4 O4 0.77(3) 2.16(3) 2.888(2) 158(3) 1_455
O3 H4 O2 0.77(3) 2.35(3) 2.737(2) 112(3) .
C12 H10 O2 0.99 2.52 3.249(3) 130.6 1_655
C12 H9 O3 0.99 2.38 3.365(3) 171.0 2
O3 H4 O4 0.77(3) 2.16(3) 2.888(2) 158(3) 1_455
O3 H4 O2 0.77(3) 2.35(3) 2.737(2) 112(3) .
C12 H10 O2 0.99 2.52 3.249(3) 130.6 1_655
C12 H9 O3 0.99 2.38 3.365(3) 171.0 2
O3 H4 O4 0.77(3) 2.16(3) 2.888(2) 158(3) 1_455
O3 H4 O2 0.77(3) 2.35(3) 2.737(2) 112(3) .
C12 H10 O2 0.99 2.52 3.249(3) 130.6 1_655
C12 H9 O3 0.99 2.38 3.365(3) 171.0 2
O3 H4 O4 0.77(3) 2.16(3) 2.888(2) 158(3) 1_455
O3 H4 O2 0.77(3) 2.35(3) 2.737(2) 112(3) .
C12 H10 O2 0.99 2.52 3.249(3) 130.6 1_655
C12 H9 O3 0.99 2.38 3.365(3) 171.0 2
O3 H4 O4 0.77(3) 2.16(3) 2.888(2) 158(3) 1_455
O3 H4 O2 0.77(3) 2.35(3) 2.737(2) 112(3) .
O3 H4 O2 0.77(3) 2.35(3) 2.737(2) 112(3) .
O3 H4 O4 0.77(3) 2.16(3) 2.888(2) 158(3) 1_455
C12 H9 O3 0.99 2.38 3.365(3) 171.0 2
C12 H10 O2 0.99 2.52 3.249(3) 130.6 1_655
O3 H4 O2 0.77(3) 2.35(3) 2.737(2) 112(3) .
O3 H4 O4 0.77(3) 2.16(3) 2.888(2) 158(3) 1_455
C12 H9 O3 0.99 2.38 3.365(3) 171.0 2
C12 H10 O2 0.99 2.52 3.249(3) 130.6 1_655
O3 H4 O2 0.77(3) 2.35(3) 2.737(2) 112(3) .
O3 H4 O4 0.77(3) 2.16(3) 2.888(2) 158(3) 1_455
C12 H9 O3 0.99 2.38 3.365(3) 171.0 2
C12 H10 O2 0.99 2.52 3.249(3) 130.6 1_655
O3 H4 O2 0.77(3) 2.35(3) 2.737(2) 112(3) .
O3 H4 O4 0.77(3) 2.16(3) 2.888(2) 158(3) 1_455
C12 H9 O3 0.99 2.38 3.365(3) 171.0 2
C12 H10 O2 0.99 2.52 3.249(3) 130.6 1_655
O3 H4 O2 0.77(3) 2.35(3) 2.737(2) 112(3) .
O3 H4 O4 0.77(3) 2.16(3) 2.888(2) 158(3) 1_455
C12 H9 O3 0.99 2.38 3.365(3) 171.0 2
C12 H10 O2 0.99 2.52 3.249(3) 130.6 1_655

loop_
_geom_torsion_atom_site_label_1
_geom_torsion_atom_site_label_2
_geom_torsion_atom_site_label_3
_geom_torsion_atom_site_label_4
_geom_torsion
C3 O1 C2 C9 -153.25(18)
C3 O1 C2 C1 85.1(2)
C2 O1 C3 O2 4.6(3)
C2 O1 C3 C4 -178.21(16)
O2 C3 C4 O3 -20.7(3)
O1 C3 C4 O3 161.94(16)
O2 C3 C4 C12 -141.53(19)
O1 C3 C4 C12 41.1(2)
O2 C3 C4 C5 98.1(2)
O1 C3 C4 C5 -79.2(2)
O3 C4 C5 C10 -160.88(19)
C12 C4 C5 C10 -41.8(2)
C3 C4 C5 C10 79.8(2)
O3 C4 C5 C6 22.8(2)
C12 C4 C5 C6 141.90(18)
C3 C4 C5 C6 -96.5(2)
C10 C5 C6 C7 0.5(3)
C4 C5 C6 C7 176.86(18)
C5 C6 C7 C8 0.1(3)
C6 C7 C8 C11 0.2(3)
C6 C5 C10 C11 -1.3(3)
C4 C5 C10 C11 -177.6(2)
C7 C8 C11 C10 -1.0(3)
C5 C10 C11 C8 1.6(3)
O5 N1 C12 C4 -18.5(2)
O4 N1 C12 C4 162.38(16)
O3 C4 C12 N1 -62.1(2)
C5 C4 C12 N1 178.00(16)
C3 C4 C12 N1 59.8(2)
